data_1531469
loop_
_publ_author_name
'Gulay, L.D.'
'Olekseyuk, I.D.'
'Parasyuk, O.V.'

_publ_section_title
;
 Crystal structure of the Hg4 Si S6 and Hg4 Si Se6 compounds
;
_journal_name_full 'Journal of Alloys Compd.'
_journal_page_first 115
_journal_page_last 120
_journal_volume 347
_journal_year 2002
_chemical_formula_sum 'Hg4 Se6 Si'
_chemical_name_systematic 'Hg4 Si Se6'
_space_group_IT_number 9
_symmetry_space_group_name_Hall 'C -2yc'
_symmetry_space_group_name_H-M 'C 1 c 1'
_cell_angle_alpha 90
_cell_angle_beta 109.721
_cell_angle_gamma 90
_cell_formula_units_Z 4
_cell_length_a 12.811
_cell_length_b 7.4034
_cell_length_c 12.7471
_cell_volume 1138.087
_citation_journal_id_ASTM JALCEU
_cod_data_source_file Gulay_JALCEU_2002_583.cif
_cod_data_source_block Hg4Se6Si1
_cod_original_formula_sum 'Hg4 Se6 Si1'
_cod_database_code 1531469

loop_
_symmetry_equiv_pos_as_xyz
x,y,z
x,-y,z+1/2
x+1/2,y+1/2,z
x+1/2,-y+1/2,z+1/2

loop_
_atom_site_label
_atom_site_type_symbol
_atom_site_fract_x
_atom_site_fract_y
_atom_site_fract_z
_atom_site_occupancy
_atom_site_U_iso_or_equiv
Hg3 Hg+2 0.1509 0.9516 0.6572 1 0.0
Hg1 Hg+2 0.3251 0.4093 0.6416 1 0.0
Se2 Se-2 0.0432 0.469 0.4834 1 0.0
Hg2 Hg+2 0.337 0.8832 0.4549 1 0.0
Hg4 Hg+2 0.5227 0.8012 0.805 1 0.0
Se5 Se-2 0.715 0.266 0.268 1 0.0
Si1 Si+4 0.092 0.242 0.402 1 0.0
Se3 Se-2 0.274 0.247 0.4458 1 0.0
Se4 Se-2 0.014 0.003 0.9402 1 0.0
Se1 Se-2 0.345 0.245 0.147 1 0.0
Se6 Se-2 0.5213 0.218 0.7144 1 0.0
